data_7104794
loop_
_publ_author_name
'Connor, Eric F.'
'Younkin, Todd R.'
'Henderson, Jason I.'
'Waltman, Andrew W.'
'Grubbs, Robert H.'

_publ_section_title
;
 Synthesis of neutral nickel catalysts for ethylene polymerization -- the
 influence of ligand size on catalyst stability
;
_journal_coden_ASTM CHCOFS
_journal_issue 18
_journal_name_full
;
 Chemical Communications (Cambridge, United Kingdom)
;
_journal_page_first 2272
_journal_page_last 2273
_journal_paper_doi 10.1039/b306701g
_journal_year 2003
_chemical_formula_sum 'C60 H52 N4 Ni O2'
_chemical_formula_weight 919.77
_space_group_IT_number 61
_symmetry_cell_setting orthorhombic
_symmetry_space_group_name_Hall '-P 2ac 2ab'
_symmetry_space_group_name_H-M 'P b c a'
_atom_sites_solution_hydrogens difmap
_atom_sites_solution_primary direct
_atom_sites_solution_secondary difmap
_audit_creation_method SHELXL-97
_cell_angle_alpha 90.00
_cell_angle_beta 90.00
_cell_angle_gamma 90.00
_cell_formula_units_Z 8
_cell_length_a 17.8013(6)
_cell_length_b 19.2789(6)
_cell_length_c 27.0247(9)
_cell_measurement_reflns_used 33100
_cell_measurement_temperature 98(2)
_cell_measurement_theta_max 27.01
_cell_measurement_theta_min 2.16
_cell_volume 9274.6(5)
_computing_cell_refinement 'Bruker SMART'
_computing_data_collection 'Bruker SMART'
_computing_data_reduction 'Bruker SAINT v6.2'
_computing_molecular_graphics 'Bruker SHELXTL'
_computing_publication_material 'Bruker SHELXTL'
_computing_structure_refinement 'SHELXL-97 (Sheldrick, 1997)'
_computing_structure_solution 'SHELXS-97 (Sheldrick, 1990)'
_diffrn_ambient_temperature 98(2)
_diffrn_measured_fraction_theta_full 0.944
_diffrn_measured_fraction_theta_max 0.944
_diffrn_measurement_device_type 'CCD area detector'
_diffrn_measurement_method 'omega scans at 6 f settings'
_diffrn_radiation_monochromator graphite
_diffrn_radiation_source 'fine-focus sealed tube'
_diffrn_radiation_type MoK\a
_diffrn_radiation_wavelength 0.71073
_diffrn_reflns_av_R_equivalents 0.0780
_diffrn_reflns_av_sigmaI/netI 0.0443
_diffrn_reflns_limit_h_max 22
_diffrn_reflns_limit_h_min -23
_diffrn_reflns_limit_k_max 25
_diffrn_reflns_limit_k_min -25
_diffrn_reflns_limit_l_max 36
_diffrn_reflns_limit_l_min -36
_diffrn_reflns_number 154074
_diffrn_reflns_theta_full 28.59
_diffrn_reflns_theta_max 28.59
_diffrn_reflns_theta_min 1.89
_exptl_absorpt_coefficient_mu 0.469
_exptl_absorpt_correction_T_max 0.9183
_exptl_absorpt_correction_T_min 0.8471
_exptl_absorpt_correction_type none
_exptl_crystal_colour 'Greenish yellow'
_exptl_crystal_density_diffrn 1.317
_exptl_crystal_density_method 'not measured'
_exptl_crystal_description Needle
_exptl_crystal_F_000 3872
_exptl_crystal_size_max 0.37
_exptl_crystal_size_mid 0.22
_exptl_crystal_size_min 0.19
_refine_diff_density_max 1.016
_refine_diff_density_min -0.510
_refine_diff_density_rms 0.049
_refine_ls_extinction_method none
_refine_ls_goodness_of_fit_ref 1.805
_refine_ls_hydrogen_treatment Unrestrained
_refine_ls_matrix_type 'Full matrix'
_refine_ls_number_parameters 812
_refine_ls_number_reflns 11208
_refine_ls_number_restraints 0
_refine_ls_restrained_S_all 1.805
_refine_ls_R_factor_all 0.0833
_refine_ls_R_factor_gt 0.0439
_refine_ls_shift/su_max 0.005
_refine_ls_shift/su_mean 0.000
_refine_ls_structure_factor_coef Fsqd
_refine_ls_weighting_details w=1/s^2^(Fo^2^)
_refine_ls_weighting_scheme sigma
_refine_ls_wR_factor_gt 0.0566
_refine_ls_wR_factor_ref 0.0589
_reflns_number_gt 7057
_reflns_number_total 11208
_reflns_threshold_expression >2sigma(I)
_cod_data_source_file b306701g.txt
_cod_data_source_block 9
_cod_depositor_comments
;
The following automatic conversions were performed:
'_symmetry_cell_setting' value 'Orthorhombic' changed to 'orthorhombic'
according to '/home/saulius/struct/CIF-dictionaries/cif_core.dic'
dictionary named 'cif_core.dic' version 2.4.1 from
2010-06-29.

'_refine_ls_weighting_scheme' value 'Sigma' changed to
'sigma' according to '/home/saulius/struct/CIF-dictionaries/cif_core.dic'
dictionary named 'cif_core.dic' version 2.4.1 from 2010-06-29.

Automatic conversion script
Id: cif_fix_enum 1527 2010-12-29 10:47:43Z saulius 

The following automatic conversions were performed:

'_atom_sites_solution_primary' value 'Direct methods' was changed to
'direct'.

'_atom_sites_solution_secondary' value 'Difference Fourier map' was
changed to 'difmap'.

'_atom_sites_solution_hydrogens' value 'Difference Fourier map' was
changed to 'difmap'.

Automatic conversion script
Id: cif_fix_values 6452 2018-10-05 10:23:21Z andrius 
;
_cod_original_sg_symbol_H-M Pbca
_cod_database_code 7104794

loop_
_symmetry_equiv_pos_as_xyz
'x, y, z'
'-x+1/2, -y, z+1/2'
'-x, y+1/2, -z+1/2'
'x+1/2, -y+1/2, -z'
'-x, -y, -z'
'x-1/2, y, -z-1/2'
'x, -y-1/2, z-1/2'
'-x-1/2, y-1/2, z'

loop_
_atom_site_label
_atom_site_type_symbol
_atom_site_fract_x
_atom_site_fract_y
_atom_site_fract_z
_atom_site_U_iso_or_equiv
_atom_site_adp_type
_atom_site_occupancy
_atom_site_symmetry_multiplicity
_atom_site_calc_flag
_atom_site_refinement_flags
_atom_site_disorder_assembly
_atom_site_disorder_group
Ni1 Ni 0.725425(12) 0.153820(11) 0.382572(8) 0.03310(7) Uani 1 1 d . . .
O1 O 0.81321(6) 0.15828(6) 0.42841(4) 0.0343(3) Uani 1 1 d . . .
O2 O 0.63913(6) 0.16207(6) 0.33560(4) 0.0361(3) Uani 1 1 d . . .
N1 N 0.65209(8) 0.09922(7) 0.43110(5) 0.0331(4) Uani 1 1 d . . .
N2 N 0.77392(8) 0.06160(7) 0.35237(5) 0.0360(4) Uani 1 1 d . . .
N3 N 0.69394(8) 0.25596(7) 0.41724(6) 0.0410(4) Uani 1 1 d . . .
N4 N 0.78215(9) 0.22143(8) 0.32722(5) 0.0442(4) Uani 1 1 d . . .
C1 C 0.58193(11) 0.08701(9) 0.42139(7) 0.0340(5) Uani 1 1 d . . .
C2 C 0.54084(9) 0.10102(8) 0.37675(6) 0.0320(4) Uani 1 1 d . . .
C3 C 0.46808(10) 0.07297(9) 0.37303(7) 0.0386(5) Uani 1 1 d . . .
C4 C 0.42468(12) 0.08271(10) 0.33205(8) 0.0453(5) Uani 1 1 d . . .
C5 C 0.45237(12) 0.12440(10) 0.29398(8) 0.0447(5) Uani 1 1 d . . .
C6 C 0.52262(10) 0.15350(9) 0.29553(6) 0.0344(4) Uani 1 1 d . . .
C7 C 0.57136(10) 0.13931(8) 0.33648(6) 0.0323(4) Uani 1 1 d . . .
C8 C 0.67606(10) 0.07299(9) 0.47822(6) 0.0339(4) Uani 1 1 d . . .
C9 C 0.73450(11) 0.02570(10) 0.47969(7) 0.0420(5) Uani 1 1 d . . .
C10 C 0.75431(12) -0.00582(11) 0.52371(8) 0.0482(6) Uani 1 1 d . . .
C11 C 0.71673(13) 0.01024(11) 0.56679(8) 0.0507(6) Uani 1 1 d . . .
C12 C 0.66046(13) 0.05889(11) 0.56593(8) 0.0488(6) Uani 1 1 d . . .
C13 C 0.64012(12) 0.09006(10) 0.52177(7) 0.0408(5) Uani 1 1 d . . .
C14 C 0.54985(9) 0.20123(10) 0.25589(6) 0.0361(5) Uani 1 1 d . . .
C15 C 0.58298(10) 0.17519(10) 0.21259(7) 0.0410(5) Uani 1 1 d . . .
C16 C 0.59059(13) 0.10285(12) 0.20365(9) 0.0535(6) Uani 1 1 d . . .
C17 C 0.62092(15) 0.07953(15) 0.16071(10) 0.0708(7) Uani 1 1 d . . .
C18 C 0.64600(15) 0.12627(17) 0.12420(10) 0.0757(8) Uani 1 1 d . . .
C19 C 0.64194(13) 0.19453(16) 0.13147(8) 0.0641(7) Uani 1 1 d . . .
C20 C 0.61096(10) 0.22207(11) 0.17591(7) 0.0461(5) Uani 1 1 d . . .
C21 C 0.60793(11) 0.29292(12) 0.18483(8) 0.0502(6) Uani 1 1 d . . .
C22 C 0.57474(10) 0.31994(10) 0.22694(7) 0.0431(5) Uani 1 1 d . . .
C23 C 0.56918(13) 0.39282(12) 0.23574(10) 0.0544(6) Uani 1 1 d . . .
C24 C 0.53520(13) 0.41803(13) 0.27643(10) 0.0582(6) Uani 1 1 d . . .
C25 C 0.50377(12) 0.37275(12) 0.31111(9) 0.0518(6) Uani 1 1 d . . .
C26 C 0.50732(11) 0.30317(11) 0.30471(8) 0.0432(5) Uani 1 1 d . . .
C27 C 0.54367(10) 0.27373(10) 0.26284(7) 0.0373(5) Uani 1 1 d . . .
C28 C 0.83884(11) 0.03718(10) 0.36578(6) 0.0371(5) Uani 1 1 d . . .
C29 C 0.88948(10) 0.06249(9) 0.40301(6) 0.0336(4) Uani 1 1 d . . .
C30 C 0.95599(11) 0.02497(10) 0.41097(7) 0.0427(5) Uani 1 1 d . . .
C31 C 1.00737(12) 0.04395(11) 0.44551(7) 0.0479(6) Uani 1 1 d . . .
C32 C 0.99400(11) 0.10348(10) 0.47346(7) 0.0429(5) Uani 1 1 d . . .
C33 C 0.92998(10) 0.14225(9) 0.46775(6) 0.0328(4) Uani 1 1 d . . .
C34 C 0.87420(10) 0.12241(9) 0.43219(6) 0.0321(4) Uani 1 1 d . . .
C35 C 0.73723(10) 0.02056(9) 0.31516(7) 0.0374(5) Uani 1 1 d . . .
C36 C 0.77065(13) 0.00682(12) 0.27026(7) 0.0535(6) Uani 1 1 d . . .
C37 C 0.73514(14) -0.03592(12) 0.23637(8) 0.0616(7) Uani 1 1 d . . .
C38 C 0.66700(13) -0.06472(11) 0.24685(8) 0.0537(6) Uani 1 1 d . . .
C39 C 0.63334(13) -0.05094(10) 0.29149(8) 0.0480(5) Uani 1 1 d . . .
C40 C 0.66859(11) -0.00853(10) 0.32544(8) 0.0422(5) Uani 1 1 d . . .
C41 C 0.91580(9) 0.20646(9) 0.49749(6) 0.0335(4) Uani 1 1 d . . .
C42 C 0.93169(10) 0.27162(9) 0.47665(7) 0.0355(4) Uani 1 1 d . . .
C43 C 0.96853(11) 0.27920(11) 0.43021(7) 0.0401(5) Uani 1 1 d . . .
C44 C 0.97725(11) 0.34234(11) 0.40870(8) 0.0464(5) Uani 1 1 d . . .
C45 C 0.95072(12) 0.40222(11) 0.43262(9) 0.0497(6) Uani 1 1 d . . .
C46 C 0.91867(11) 0.39843(11) 0.47775(8) 0.0465(5) Uani 1 1 d . . .
C47 C 0.90784(10) 0.33332(9) 0.50178(7) 0.0372(5) Uani 1 1 d . . .
C48 C 0.87382(11) 0.32781(10) 0.54763(7) 0.0430(5) Uani 1 1 d . . .
C49 C 0.86202(10) 0.26426(10) 0.57048(7) 0.0394(5) Uani 1 1 d . . .
C50 C 0.82919(11) 0.25825(12) 0.61828(8) 0.0490(5) Uani 1 1 d . . .
C51 C 0.81546(12) 0.19636(12) 0.63910(8) 0.0518(6) Uani 1 1 d . . .
C52 C 0.83333(12) 0.13505(11) 0.61286(8) 0.0504(6) Uani 1 1 d . . .
C53 C 0.86525(11) 0.13775(10) 0.56773(7) 0.0440(5) Uani 1 1 d . . .
C54 C 0.88226(10) 0.20214(9) 0.54438(6) 0.0353(4) Uani 1 1 d . . .
C55 C 0.7453(2) 0.30418(13) 0.39062(11) 0.0848(10) Uani 1 1 d . . .
C56 C 0.75330(19) 0.29043(13) 0.33809(11) 0.0848(9) Uani 1 1 d . . .
C57 C 0.71197(16) 0.26112(15) 0.47004(9) 0.0569(7) Uani 1 1 d . . .
C58 C 0.61564(16) 0.27448(16) 0.41115(13) 0.0743(9) Uani 1 1 d . . .
C59 C 0.86440(13) 0.21836(17) 0.33002(10) 0.0591(7) Uani 1 1 d . . .
C60 C 0.76277(18) 0.2053(2) 0.27545(9) 0.0711(9) Uani 1 1 d . . .
H1 H 0.5523(8) 0.0637(7) 0.4469(5) 0.026(4) Uiso 1 1 d . . .
H3 H 0.4493(8) 0.0456(7) 0.4010(5) 0.024(4) Uiso 1 1 d . . .
H4 H 0.3762(9) 0.0637(8) 0.3302(6) 0.043(5) Uiso 1 1 d . . .
H5 H 0.4226(8) 0.1347(7) 0.2673(5) 0.034(5) Uiso 1 1 d . . .
H9 H 0.7604(8) 0.0133(7) 0.4500(5) 0.025(4) Uiso 1 1 d . . .
H10 H 0.7927(9) -0.0398(8) 0.5230(6) 0.039(5) Uiso 1 1 d . . .
H11 H 0.7309(9) -0.0109(8) 0.5973(6) 0.049(5) Uiso 1 1 d . . .
H12 H 0.6343(9) 0.0707(8) 0.5946(6) 0.037(5) Uiso 1 1 d . . .
H13 H 0.6025(8) 0.1229(7) 0.5212(5) 0.029(5) Uiso 1 1 d . . .
H16 H 0.5746(9) 0.0714(9) 0.2281(6) 0.048(6) Uiso 1 1 d . . .
H17 H 0.6262(10) 0.0304(10) 0.1560(7) 0.067(7) Uiso 1 1 d . . .
H18 H 0.6659(11) 0.1106(10) 0.0947(7) 0.078(8) Uiso 1 1 d . . .
H19 H 0.6550(11) 0.2276(9) 0.1075(7) 0.062(7) Uiso 1 1 d . . .
H21 H 0.6281(9) 0.3239(8) 0.1619(6) 0.041(5) Uiso 1 1 d . . .
H23 H 0.5890(9) 0.4214(8) 0.2128(6) 0.045(6) Uiso 1 1 d . . .
H24 H 0.5325(10) 0.4666(9) 0.2813(6) 0.060(6) Uiso 1 1 d . . .
H25 H 0.4783(9) 0.3880(8) 0.3398(6) 0.041(6) Uiso 1 1 d . . .
H26 H 0.4861(8) 0.2733(8) 0.3281(5) 0.033(5) Uiso 1 1 d . . .
H28 H 0.8552(8) -0.0049(8) 0.3500(5) 0.036(5) Uiso 1 1 d . . .
H30 H 0.9627(8) -0.0147(8) 0.3920(6) 0.038(5) Uiso 1 1 d . . .
H31 H 1.0507(9) 0.0170(8) 0.4516(5) 0.035(5) Uiso 1 1 d . . .
H32 H 1.0286(9) 0.1179(8) 0.4970(6) 0.038(5) Uiso 1 1 d . . .
H36 H 0.8175(10) 0.0268(8) 0.2633(6) 0.052(6) Uiso 1 1 d . . .
H37 H 0.7600(10) -0.0443(9) 0.2044(7) 0.067(6) Uiso 1 1 d . . .
H38 H 0.6445(10) -0.0932(9) 0.2242(6) 0.057(6) Uiso 1 1 d . . .
H39 H 0.5858(9) -0.0699(8) 0.2997(6) 0.048(6) Uiso 1 1 d . . .
H40 H 0.6449(8) -0.0020(7) 0.3558(5) 0.030(5) Uiso 1 1 d . . .
H43 H 0.9859(8) 0.2401(7) 0.4135(5) 0.024(4) Uiso 1 1 d . . .
H44 H 1.0003(9) 0.3456(8) 0.3749(6) 0.045(5) Uiso 1 1 d . . .
H45 H 0.9560(9) 0.4435(8) 0.4168(6) 0.038(5) Uiso 1 1 d . . .
H46 H 0.9004(8) 0.4382(8) 0.4944(5) 0.038(5) Uiso 1 1 d . . .
H48 H 0.8575(9) 0.3676(8) 0.5636(5) 0.037(5) Uiso 1 1 d . . .
H50 H 0.8172(9) 0.2988(8) 0.6348(6) 0.042(5) Uiso 1 1 d . . .
H51 H 0.7922(9) 0.1928(8) 0.6710(6) 0.045(5) Uiso 1 1 d . . .
H52 H 0.8219(9) 0.0930(9) 0.6273(6) 0.051(6) Uiso 1 1 d . . .
H53 H 0.8771(8) 0.0960(8) 0.5501(5) 0.030(5) Uiso 1 1 d . . .
H55A H 0.7216(10) 0.3542(10) 0.3969(6) 0.065(6) Uiso 1 1 d . . .
H55B H 0.7985(18) 0.2984(17) 0.4049(12) 0.187(18) Uiso 1 1 d . . .
H56A H 0.7829(10) 0.3267(10) 0.3227(6) 0.063(6) Uiso 1 1 d . . .
H56B H 0.6900(17) 0.2991(14) 0.3401(11) 0.158(12) Uiso 1 1 d . . .
H57A H 0.7615(12) 0.2498(10) 0.4756(7) 0.076(8) Uiso 1 1 d . . .
H57B H 0.6767(13) 0.2323(12) 0.4888(8) 0.110(11) Uiso 1 1 d . . .
H57C H 0.7045(9) 0.3090(10) 0.4824(6) 0.054(6) Uiso 1 1 d . . .
H58A H 0.6063(10) 0.3215(10) 0.4236(6) 0.061(6) Uiso 1 1 d . . .
H58B H 0.5840(10) 0.2409(9) 0.4287(7) 0.055(8) Uiso 1 1 d . . .
H58C H 0.6020(12) 0.2725(11) 0.3762(8) 0.090(9) Uiso 1 1 d . . .
H59A H 0.8862(10) 0.2505(9) 0.3065(6) 0.058(6) Uiso 1 1 d . . .
H59B H 0.8836(12) 0.1724(11) 0.3246(8) 0.091(10) Uiso 1 1 d . . .
H59C H 0.8774(10) 0.2322(9) 0.3625(7) 0.064(7) Uiso 1 1 d . . .
H60A H 0.7102(13) 0.2109(11) 0.2725(8) 0.092(9) Uiso 1 1 d . . .
H60B H 0.7807(17) 0.1586(15) 0.2686(11) 0.164(16) Uiso 1 1 d . . .
H60C H 0.7879(9) 0.2389(9) 0.2529(6) 0.055(6) Uiso 1 1 d . . .

loop_
_atom_site_aniso_label
_atom_site_aniso_U_11
_atom_site_aniso_U_22
_atom_site_aniso_U_33
_atom_site_aniso_U_23
_atom_site_aniso_U_13
_atom_site_aniso_U_12
Ni1 0.03271(12) 0.03465(13) 0.03192(12) -0.00021(12) -0.00160(12) -0.00044(12)
O1 0.0336(7) 0.0331(7) 0.0361(7) -0.0060(6) -0.0045(5) 0.0042(6)
O2 0.0308(7) 0.0431(8) 0.0343(7) 0.0052(6) -0.0035(6) -0.0040(6)
N1 0.0370(9) 0.0313(9) 0.0309(9) 0.0004(7) -0.0008(7) 0.0022(7)
N2 0.0367(9) 0.0412(9) 0.0300(8) -0.0046(7) -0.0007(8) -0.0015(8)
N3 0.0420(10) 0.0357(9) 0.0454(10) -0.0012(8) -0.0045(8) 0.0047(8)
N4 0.0387(10) 0.0513(11) 0.0425(10) 0.0043(8) -0.0004(8) -0.0070(8)
C1 0.0379(12) 0.0274(11) 0.0368(12) 0.0009(9) 0.0077(10) 0.0000(9)
C2 0.0322(10) 0.0300(10) 0.0338(11) -0.0003(9) -0.0011(9) 0.0015(8)
C3 0.0377(12) 0.0353(11) 0.0429(13) 0.0024(10) 0.0033(10) 0.0003(9)
C4 0.0347(13) 0.0445(13) 0.0567(14) 0.0024(11) -0.0069(11) -0.0096(10)
C5 0.0419(13) 0.0467(13) 0.0456(14) 0.0036(11) -0.0122(11) 0.0000(10)
C6 0.0364(11) 0.0318(10) 0.0349(11) -0.0007(9) -0.0052(8) 0.0015(10)
C7 0.0340(11) 0.0275(11) 0.0355(11) -0.0057(8) -0.0011(9) 0.0021(8)
C8 0.0359(11) 0.0340(11) 0.0320(11) 0.0040(9) -0.0022(9) -0.0070(9)
C9 0.0421(13) 0.0464(13) 0.0374(12) 0.0046(10) 0.0027(11) -0.0013(10)
C10 0.0447(14) 0.0487(14) 0.0511(14) 0.0142(12) -0.0081(11) 0.0004(11)
C11 0.0585(15) 0.0551(15) 0.0386(13) 0.0114(12) -0.0132(12) -0.0154(13)
C12 0.0613(16) 0.0540(14) 0.0310(13) -0.0024(11) 0.0024(12) -0.0124(12)
C13 0.0444(13) 0.0393(13) 0.0386(12) -0.0009(10) 0.0004(11) -0.0014(10)
C14 0.0331(11) 0.0393(12) 0.0357(11) 0.0024(9) -0.0110(9) 0.0011(9)
C15 0.0396(12) 0.0467(13) 0.0366(12) -0.0003(10) -0.0093(9) 0.0043(10)
C16 0.0628(16) 0.0515(16) 0.0463(15) -0.0044(13) -0.0051(12) 0.0043(12)
C17 0.085(2) 0.0627(19) 0.0646(18) -0.0176(16) -0.0035(15) 0.0164(16)
C18 0.0766(19) 0.101(2) 0.0493(18) -0.0168(18) 0.0048(15) 0.0181(17)
C19 0.0625(17) 0.085(2) 0.0450(16) 0.0052(16) 0.0032(12) 0.0070(16)
C20 0.0397(12) 0.0624(15) 0.0361(13) 0.0013(11) -0.0052(10) 0.0050(11)
C21 0.0442(14) 0.0586(16) 0.0479(14) 0.0207(13) -0.0034(11) -0.0030(12)
C22 0.0374(12) 0.0445(13) 0.0475(13) 0.0083(11) -0.0087(10) -0.0001(10)
C23 0.0481(15) 0.0463(16) 0.0687(18) 0.0191(14) -0.0095(13) -0.0046(12)
C24 0.0519(15) 0.0375(15) 0.085(2) -0.0024(15) -0.0157(14) 0.0029(12)
C25 0.0451(14) 0.0490(15) 0.0613(16) -0.0096(13) -0.0077(12) 0.0064(11)
C26 0.0363(13) 0.0443(14) 0.0488(14) 0.0021(12) -0.0064(10) -0.0012(11)
C27 0.0323(11) 0.0401(12) 0.0395(12) 0.0044(10) -0.0092(9) 0.0017(9)
C28 0.0401(12) 0.0357(12) 0.0356(12) -0.0077(9) 0.0055(9) 0.0008(10)
C29 0.0354(11) 0.0349(11) 0.0304(10) -0.0056(9) -0.0007(8) 0.0012(9)
C30 0.0472(13) 0.0351(12) 0.0458(13) -0.0128(10) -0.0003(10) 0.0073(10)
C31 0.0435(13) 0.0416(13) 0.0585(15) -0.0073(11) -0.0108(11) 0.0165(11)
C32 0.0434(13) 0.0410(13) 0.0444(13) -0.0074(10) -0.0127(11) 0.0042(10)
C33 0.0366(11) 0.0305(11) 0.0315(10) 0.0002(9) -0.0029(9) 0.0027(9)
C34 0.0345(11) 0.0303(10) 0.0316(11) 0.0010(9) 0.0014(9) -0.0003(9)
C35 0.0385(12) 0.0384(11) 0.0354(11) -0.0060(9) -0.0045(9) 0.0043(9)
C36 0.0431(14) 0.0748(16) 0.0426(13) -0.0168(11) 0.0000(12) -0.0083(13)
C37 0.0558(16) 0.0869(18) 0.0421(14) -0.0254(13) -0.0030(13) 0.0013(14)
C38 0.0530(15) 0.0561(15) 0.0521(15) -0.0230(12) -0.0170(12) 0.0030(12)
C39 0.0415(14) 0.0433(13) 0.0591(15) -0.0081(11) -0.0058(12) -0.0027(11)
C40 0.0430(13) 0.0416(12) 0.0420(13) -0.0092(10) 0.0010(11) 0.0030(10)
C41 0.0335(11) 0.0309(11) 0.0362(11) -0.0052(9) -0.0100(9) 0.0033(9)
C42 0.0344(11) 0.0341(11) 0.0379(11) -0.0019(9) -0.0095(9) -0.0003(9)
C43 0.0406(12) 0.0336(13) 0.0460(13) -0.0066(11) -0.0022(10) 0.0008(10)
C44 0.0434(13) 0.0477(14) 0.0481(14) -0.0005(12) 0.0025(10) -0.0061(11)
C45 0.0521(14) 0.0352(14) 0.0618(16) 0.0087(13) -0.0040(12) -0.0035(11)
C46 0.0481(14) 0.0338(13) 0.0576(15) -0.0074(12) -0.0030(12) 0.0035(10)
C47 0.0367(11) 0.0311(12) 0.0437(12) -0.0046(9) -0.0083(9) -0.0002(9)
C48 0.0461(13) 0.0357(13) 0.0472(14) -0.0135(11) -0.0060(10) 0.0049(10)
C49 0.0401(12) 0.0404(12) 0.0379(12) -0.0069(10) -0.0072(9) 0.0013(10)
C50 0.0545(14) 0.0472(14) 0.0455(14) -0.0130(13) 0.0000(11) 0.0024(11)
C51 0.0593(15) 0.0596(16) 0.0364(13) -0.0039(12) 0.0015(11) -0.0048(12)
C52 0.0630(15) 0.0483(15) 0.0401(13) 0.0051(12) -0.0049(12) -0.0085(11)
C53 0.0560(14) 0.0371(13) 0.0387(12) -0.0054(10) -0.0064(11) 0.0025(10)
C54 0.0368(11) 0.0348(11) 0.0342(11) -0.0036(9) -0.0086(9) 0.0000(9)
C55 0.141(3) 0.0331(15) 0.080(2) 0.0020(14) 0.018(2) -0.0116(17)
C56 0.114(3) 0.0415(16) 0.099(2) 0.0201(15) 0.0449(19) 0.0001(16)
C57 0.0594(19) 0.0571(17) 0.0541(16) -0.0220(13) -0.0109(14) 0.0180(15)
C58 0.065(2) 0.064(2) 0.094(2) -0.0327(19) -0.0306(18) 0.0259(16)
C59 0.0447(15) 0.085(2) 0.0472(16) 0.0159(16) -0.0021(12) -0.0188(15)
C60 0.0551(18) 0.119(3) 0.0391(15) 0.0289(16) -0.0050(13) -0.0293(19)

loop_
_atom_type_symbol
_atom_type_description
_atom_type_scat_dispersion_real
_atom_type_scat_dispersion_imag
_atom_type_scat_source
C C 0.0033 0.0016 'International Tables Vol C Tables 4.2.6.8 and 6.1.1.4'
H H 0.0000 0.0000 'International Tables Vol C Tables 4.2.6.8 and 6.1.1.4'
N N 0.0061 0.0033 'International Tables Vol C Tables 4.2.6.8 and 6.1.1.4'
O O 0.0106 0.0060 'International Tables Vol C Tables 4.2.6.8 and 6.1.1.4'
Ni Ni 0.3393 1.1124 'International Tables Vol C Tables 4.2.6.8 and 6.1.1.4'

loop_
_geom_angle_atom_site_label_1
_geom_angle_atom_site_label_2
_geom_angle_atom_site_label_3
_geom_angle
_geom_angle_site_symmetry_1
_geom_angle_site_symmetry_3
_geom_angle_publ_flag
O1 Ni1 O2 172.87(5) . . yes
O1 Ni1 N1 96.84(5) . . yes
O2 Ni1 N1 87.67(5) . . yes
O1 Ni1 N2 87.51(5) . . yes
O2 Ni1 N2 97.70(5) . . yes
N1 Ni1 N2 94.10(5) . . yes
O1 Ni1 N4 92.10(5) . . yes
O2 Ni1 N4 82.84(5) . . yes
N1 Ni1 N4 168.98(6) . . yes
N2 Ni1 N4 92.71(6) . . yes
O1 Ni1 N3 84.20(5) . . yes
O2 Ni1 N3 90.19(5) . . yes
N1 Ni1 N3 91.34(5) . . yes
N2 Ni1 N3 170.57(6) . . yes
N4 Ni1 N3 83.13(6) . . yes
C34 O1 Ni1 133.18(11) . . ?
C7 O2 Ni1 133.09(11) . . ?
C1 N1 C8 113.69(15) . . ?
C1 N1 Ni1 123.72(12) . . ?
C8 N1 Ni1 122.59(11) . . ?
C28 N2 C35 113.57(15) . . ?
C28 N2 Ni1 123.64(12) . . ?
C35 N2 Ni1 122.79(11) . . ?
C58 N3 C57 107.7(2) . . ?
C58 N3 C55 112.4(2) . . ?
C57 N3 C55 107.1(2) . . ?
C58 N3 Ni1 114.07(14) . . ?
C57 N3 Ni1 114.20(13) . . ?
C55 N3 Ni1 101.08(13) . . ?
C56 N4 C59 112.2(2) . . ?
C56 N4 C60 107.6(2) . . ?
C59 N4 C60 105.9(2) . . ?
C56 N4 Ni1 103.85(14) . . ?
C59 N4 Ni1 113.22(13) . . ?
C60 N4 Ni1 114.06(14) . . ?
N1 C1 C2 128.74(17) . . ?
N1 C1 H1 117.4(8) . . ?
C2 C1 H1 113.8(8) . . ?
C3 C2 C7 119.75(16) . . ?
C3 C2 C1 117.16(16) . . ?
C7 C2 C1 123.06(16) . . ?
C4 C3 C2 121.78(19) . . ?
C4 C3 H3 120.4(8) . . ?
C2 C3 H3 117.8(8) . . ?
C3 C4 C5 118.57(19) . . ?
C3 C4 H4 120.8(10) . . ?
C5 C4 H4 120.6(10) . . ?
C6 C5 C4 122.35(19) . . ?
C6 C5 H5 117.6(10) . . ?
C4 C5 H5 120.0(10) . . ?
C5 C6 C7 119.86(17) . . ?
C5 C6 C14 121.74(16) . . ?
C7 C6 C14 118.38(15) . . ?
O2 C7 C2 123.38(15) . . ?
O2 C7 C6 119.31(16) . . ?
C2 C7 C6 117.30(16) . . ?
C13 C8 C9 118.76(18) . . ?
C13 C8 N1 122.36(17) . . ?
C9 C8 N1 118.77(16) . . ?
C10 C9 C8 120.4(2) . . ?
C10 C9 H9 119.3(9) . . ?
C8 C9 H9 120.2(9) . . ?
C11 C10 C9 120.3(2) . . ?
C11 C10 H10 121.6(10) . . ?
C9 C10 H10 118.1(10) . . ?
C12 C11 C10 119.6(2) . . ?
C12 C11 H11 120.1(10) . . ?
C10 C11 H11 120.3(10) . . ?
C11 C12 C13 120.2(2) . . ?
C11 C12 H12 121.1(10) . . ?
C13 C12 H12 118.7(10) . . ?
C8 C13 C12 120.7(2) . . ?
C8 C13 H13 119.1(10) . . ?
C12 C13 H13 120.2(10) . . ?
C15 C14 C27 119.79(17) . . ?
C15 C14 C6 120.95(16) . . ?
C27 C14 C6 119.24(16) . . ?
C14 C15 C16 122.19(19) . . ?
C14 C15 C20 119.87(18) . . ?
C16 C15 C20 117.94(19) . . ?
C17 C16 C15 120.6(2) . . ?
C17 C16 H16 120.6(11) . . ?
C15 C16 H16 118.9(11) . . ?
C16 C17 C18 120.9(3) . . ?
C16 C17 H17 118.7(12) . . ?
C18 C17 H17 120.4(12) . . ?
C19 C18 C17 120.7(3) . . ?
C19 C18 H18 118.1(13) . . ?
C17 C18 H18 121.1(13) . . ?
C18 C19 C20 120.9(3) . . ?
C18 C19 H19 123.8(12) . . ?
C20 C19 H19 115.1(12) . . ?
C21 C20 C19 121.9(2) . . ?
C21 C20 C15 119.20(19) . . ?
C19 C20 C15 118.9(2) . . ?
C22 C21 C20 122.0(2) . . ?
C22 C21 H21 118.1(10) . . ?
C20 C21 H21 120.0(10) . . ?
C21 C22 C23 122.5(2) . . ?
C21 C22 C27 119.28(19) . . ?
C23 C22 C27 118.3(2) . . ?
C24 C23 C22 121.5(2) . . ?
C24 C23 H23 121.1(11) . . ?
C22 C23 H23 117.4(11) . . ?
C23 C24 C25 120.1(2) . . ?
C23 C24 H24 119.6(11) . . ?
C25 C24 H24 120.3(11) . . ?
C26 C25 C24 121.0(2) . . ?
C26 C25 H25 115.7(10) . . ?
C24 C25 H25 123.3(10) . . ?
C25 C26 C27 121.2(2) . . ?
C25 C26 H26 120.3(10) . . ?
C27 C26 H26 118.5(10) . . ?
C14 C27 C26 122.37(18) . . ?
C14 C27 C22 119.73(18) . . ?
C26 C27 C22 117.89(18) . . ?
N2 C28 C29 129.08(18) . . ?
N2 C28 H28 116.8(9) . . ?
C29 C28 H28 114.1(9) . . ?
C30 C29 C34 119.59(17) . . ?
C30 C29 C28 117.49(17) . . ?
C34 C29 C28 122.91(17) . . ?
C31 C30 C29 122.33(19) . . ?
C31 C30 H30 121.0(10) . . ?
C29 C30 H30 116.6(10) . . ?
C30 C31 C32 118.7(2) . . ?
C30 C31 H31 121.4(9) . . ?
C32 C31 H31 119.9(9) . . ?
C33 C32 C31 121.97(19) . . ?
C33 C32 H32 117.7(10) . . ?
C31 C32 H32 120.3(10) . . ?
C32 C33 C34 120.36(17) . . ?
C32 C33 C41 122.02(16) . . ?
C34 C33 C41 117.62(15) . . ?
O1 C34 C29 123.43(16) . . ?
O1 C34 C33 119.50(15) . . ?
C29 C34 C33 117.07(16) . . ?
C40 C35 C36 118.97(19) . . ?
C40 C35 N2 119.20(17) . . ?
C36 C35 N2 121.75(18) . . ?
C35 C36 C37 120.0(2) . . ?
C35 C36 H36 118.7(10) . . ?
C37 C36 H36 121.3(11) . . ?
C38 C37 C36 120.7(2) . . ?
C38 C37 H37 121.0(11) . . ?
C36 C37 H37 118.3(11) . . ?
C37 C38 C39 119.5(2) . . ?
C37 C38 H38 119.7(11) . . ?
C39 C38 H38 120.8(11) . . ?
C38 C39 C40 120.0(2) . . ?
C38 C39 H39 121.4(10) . . ?
C40 C39 H39 118.6(10) . . ?
C35 C40 C39 120.8(2) . . ?
C35 C40 H40 121.7(9) . . ?
C39 C40 H40 117.5(9) . . ?
C54 C41 C42 120.03(16) . . ?
C54 C41 C33 120.49(16) . . ?
C42 C41 C33 119.34(16) . . ?
C41 C42 C43 122.52(17) . . ?
C41 C42 C47 119.48(17) . . ?
C43 C42 C47 117.95(17) . . ?
C44 C43 C42 121.47(19) . . ?
C44 C43 H43 118.6(9) . . ?
C42 C43 H43 119.9(9) . . ?
C43 C44 C45 120.1(2) . . ?
C43 C44 H44 119.6(10) . . ?
C45 C44 H44 120.3(10) . . ?
C46 C45 C44 120.9(2) . . ?
C46 C45 H45 121.1(10) . . ?
C44 C45 H45 118.0(10) . . ?
C45 C46 C47 121.1(2) . . ?
C45 C46 H46 122.1(9) . . ?
C47 C46 H46 116.7(9) . . ?
C48 C47 C46 122.31(18) . . ?
C48 C47 C42 119.35(18) . . ?
C46 C47 C42 118.32(18) . . ?
C47 C48 C49 122.18(18) . . ?
C47 C48 H48 119.4(10) . . ?
C49 C48 H48 118.4(10) . . ?
C48 C49 C50 122.56(18) . . ?
C48 C49 C54 118.67(17) . . ?
C50 C49 C54 118.76(18) . . ?
C51 C50 C49 121.9(2) . . ?
C51 C50 H50 120.5(10) . . ?
C49 C50 H50 117.7(10) . . ?
C50 C51 C52 119.5(2) . . ?
C50 C51 H51 121.3(10) . . ?
C52 C51 H51 119.2(10) . . ?
C53 C52 C51 121.1(2) . . ?
C53 C52 H52 120.6(11) . . ?
C51 C52 H52 118.2(11) . . ?
C52 C53 C54 121.6(2) . . ?
C52 C53 H53 120.7(9) . . ?
C54 C53 H53 117.7(9) . . ?
C41 C54 C53 122.82(17) . . ?
C41 C54 C49 120.05(17) . . ?
C53 C54 C49 117.11(17) . . ?
C56 C55 N3 114.8(2) . . ?
C56 C55 H55A 111.0(10) . . ?
N3 C55 H55A 104.2(10) . . ?
C56 C55 H55B 104.8(19) . . ?
N3 C55 H55B 108.4(18) . . ?
H55A C55 H55B 114(2) . . ?
C55 C56 N4 113.5(2) . . ?
C55 C56 H56A 110.0(11) . . ?
N4 C56 H56A 112.4(11) . . ?
C55 C56 H56B 80.1(15) . . ?
N4 C56 H56B 119.5(14) . . ?
H56A C56 H56B 116.9(18) . . ?
N3 C57 H57A 110.7(12) . . ?
N3 C57 H57B 109.0(14) . . ?
H57A C57 H57B 113.2(19) . . ?
N3 C57 H57C 111.2(10) . . ?
H57A C57 H57C 107.1(16) . . ?
H57B C57 H57C 105.6(17) . . ?
N3 C58 H58A 110.5(11) . . ?
N3 C58 H58B 109.6(12) . . ?
H58A C58 H58B 110.3(16) . . ?
N3 C58 H58C 109.8(13) . . ?
H58A C58 H58C 109.1(17) . . ?
H58B C58 H58C 107.4(18) . . ?
N4 C59 H59A 109.9(11) . . ?
N4 C59 H59B 112.6(14) . . ?
H59A C59 H59B 110.4(17) . . ?
N4 C59 H59C 106.3(12) . . ?
H59A C59 H59C 109.4(15) . . ?
H59B C59 H59C 108.3(18) . . ?
N4 C60 H60A 106.7(14) . . ?
N4 C60 H60B 107.5(18) . . ?
H60A C60 H60B 114(2) . . ?
N4 C60 H60C 109.8(10) . . ?
H60A C60 H60C 108.5(17) . . ?
H60B C60 H60C 110(2) . . ?

loop_
_geom_bond_atom_site_label_1
_geom_bond_atom_site_label_2
_geom_bond_distance
_geom_bond_site_symmetry_2
_geom_bond_publ_flag
Ni1 O1 1.9959(11) . yes
Ni1 O2 1.9991(11) . yes
Ni1 N1 2.1289(14) . yes
Ni1 N2 2.1383(14) . yes
Ni1 N4 2.2263(14) . yes
Ni1 N3 2.2517(14) . yes
O1 C34 1.2913(18) . ?
O2 C7 1.2839(18) . ?
N1 C1 1.298(2) . ?
N1 C8 1.435(2) . ?
N2 C28 1.299(2) . ?
N2 C35 1.437(2) . ?
N3 C58 1.448(3) . ?
N3 C57 1.466(3) . ?
N3 C55 1.489(3) . ?
N4 C56 1.456(3) . ?
N4 C59 1.467(3) . ?
N4 C60 1.474(3) . ?
C1 C2 1.436(2) . ?
C1 H1 0.978(13) . ?
C2 C3 1.407(2) . ?
C2 C7 1.423(2) . ?
C3 C4 1.363(2) . ?
C3 H3 0.981(13) . ?
C4 C5 1.396(3) . ?
C4 H4 0.939(15) . ?
C5 C6 1.371(2) . ?
C5 H5 0.916(14) . ?
C6 C7 1.433(2) . ?
C6 C14 1.493(2) . ?
C8 C13 1.379(2) . ?
C8 C9 1.384(2) . ?
C9 C10 1.382(2) . ?
C9 H9 0.955(14) . ?
C10 C11 1.378(3) . ?
C10 H10 0.948(15) . ?
C11 C12 1.372(3) . ?
C11 H11 0.953(16) . ?
C12 C13 1.384(3) . ?
C12 H12 0.933(15) . ?
C13 H13 0.921(14) . ?
C14 C15 1.403(2) . ?
C14 C27 1.415(2) . ?
C15 C16 1.422(3) . ?
C15 C20 1.431(2) . ?
C16 C17 1.357(3) . ?
C16 H16 0.942(16) . ?
C17 C18 1.409(3) . ?
C17 H17 0.961(18) . ?
C18 C19 1.332(3) . ?
C18 H18 0.924(19) . ?
C19 C20 1.424(3) . ?
C19 H19 0.937(17) . ?
C20 C21 1.388(3) . ?
C21 C22 1.384(3) . ?
C21 H21 0.933(15) . ?
C22 C23 1.428(3) . ?
C22 C27 1.429(2) . ?
C23 C24 1.346(3) . ?
C23 H23 0.901(16) . ?
C24 C25 1.398(3) . ?
C24 H24 0.946(17) . ?
C25 C26 1.354(3) . ?
C25 H25 0.946(15) . ?
C26 C27 1.422(2) . ?
C26 H26 0.934(14) . ?
C28 C29 1.436(2) . ?
C28 H28 0.962(14) . ?
C29 C30 1.404(2) . ?
C29 C34 1.425(2) . ?
C30 C31 1.357(2) . ?
C30 H30 0.929(15) . ?
C31 C32 1.394(2) . ?
C31 H31 0.945(15) . ?
C32 C33 1.372(2) . ?
C32 H32 0.929(15) . ?
C33 C34 1.434(2) . ?
C33 C41 1.497(2) . ?
C35 C40 1.373(2) . ?
C35 C36 1.377(2) . ?
C36 C37 1.385(3) . ?
C36 H36 0.937(16) . ?
C37 C38 1.364(3) . ?
C37 H37 0.985(18) . ?
C38 C39 1.373(3) . ?
C38 H38 0.915(17) . ?
C39 C40 1.380(2) . ?
C39 H39 0.948(16) . ?
C40 H40 0.930(14) . ?
C41 C54 1.403(2) . ?
C41 C42 1.405(2) . ?
C42 C43 1.424(2) . ?
C42 C47 1.434(2) . ?
C43 C44 1.358(2) . ?
C43 H43 0.931(13) . ?
C44 C45 1.405(3) . ?
C44 H44 1.003(15) . ?
C45 C46 1.348(3) . ?
C45 H45 0.908(15) . ?
C46 C47 1.426(2) . ?
C46 H46 0.946(15) . ?
C47 C48 1.383(2) . ?
C48 C49 1.388(2) . ?
C48 H48 0.927(15) . ?
C49 C50 1.423(2) . ?
C49 C54 1.436(2) . ?
C50 C51 1.342(3) . ?
C50 H50 0.925(15) . ?
C51 C52 1.415(3) . ?
C51 H51 0.958(15) . ?
C52 C53 1.346(3) . ?
C52 H52 0.923(16) . ?
C53 C54 1.425(2) . ?
C53 H53 0.958(14) . ?
C55 C56 1.451(4) . ?
C55 H55A 1.066(18) . ?
C55 H55B 1.03(3) . ?
C56 H56A 0.969(19) . ?
C56 H56B 1.14(3) . ?
C57 H57A 0.92(2) . ?
C57 H57B 0.98(2) . ?
C57 H57C 0.990(18) . ?
C58 H58A 0.981(18) . ?
C58 H58B 0.980(17) . ?
C58 H58C 0.98(2) . ?
C59 H59A 0.968(17) . ?
C59 H59B 0.96(2) . ?
C59 H59C 0.946(18) . ?
C60 H60A 0.95(2) . ?
C60 H60B 0.97(3) . ?
C60 H60C 0.997(17) . ?
